data_1572422
loop_
_publ_author_name
'Yang, Can'
'Kang, Yuwei'
'Wang, Xuefei'
'Gou, Jie'
'Xiong, Yi'
'Zhu, Zece'
'Chen, Ling'
'Wu, Qi'

_publ_section_title
;
 N<sub>2</sub>H<sub>4</sub>Zn(HC<sub>3</sub>N<sub>3</sub>O<sub>3</sub>):
 exceptionally strong second harmonic generation and ultra-long
 phosphorescence.
;
_journal_issue 38
_journal_name_full 'Chemical science'
_journal_page_first 15725
_journal_page_last 15730
_journal_paper_doi 10.1039/d4sc04476b
_journal_volume 15
_journal_year 2024
_chemical_formula_moiety 'C3 H5 N5 O3 Zn'
_chemical_formula_sum 'C3 H5 N5 O3 Zn'
_chemical_formula_weight 224.49
_space_group_crystal_system monoclinic
_space_group_IT_number 9
_space_group_name_Hall 'C -2yc'
_space_group_name_H-M_alt 'C 1 c 1'
_atom_sites_solution_hydrogens geom
_atom_sites_solution_primary dual
_audit_creation_date 2024-02-06
_audit_creation_method
;
Olex2 1.3
(compiled 2020.11.12 svn.r5f609507 for OlexSys, GUI svn.r6408)
;
_audit_update_record
;
2024-02-06 deposited with the CCDC.	2024-08-25 downloaded from the CCDC.
;
_cell_angle_alpha 90
_cell_angle_beta 113.333(2)
_cell_angle_gamma 90
_cell_formula_units_Z 4
_cell_length_a 9.4696(5)
_cell_length_b 9.4104(4)
_cell_length_c 7.9944(4)
_cell_measurement_reflns_used 4516
_cell_measurement_temperature 296.15
_cell_measurement_theta_max 27.59
_cell_measurement_theta_min 4.33
_cell_volume 654.14(6)
_computing_molecular_graphics 'Olex2 1.3 (Dolomanov et al., 2009)'
_computing_publication_material 'Olex2 1.3 (Dolomanov et al., 2009)'
_computing_structure_refinement 'SHELXL 2018/3 (Sheldrick, 2015)'
_computing_structure_solution 'SHELXT 2018/2 (Sheldrick, 2018)'
_diffrn_ambient_temperature 296.15
_diffrn_measured_fraction_theta_full 0.959
_diffrn_measured_fraction_theta_max 0.966
_diffrn_measurement_device_type 'Bruker APEX-II CCD'
_diffrn_measurement_method '\f and \w scans'
_diffrn_radiation_type MoK\a
_diffrn_radiation_wavelength 0.71073
_diffrn_reflns_av_R_equivalents 0.0303
_diffrn_reflns_av_unetI/netI 0.0410
_diffrn_reflns_Laue_measured_fraction_full 0.959
_diffrn_reflns_Laue_measured_fraction_max 0.966
_diffrn_reflns_limit_h_max 12
_diffrn_reflns_limit_h_min -12
_diffrn_reflns_limit_k_max 12
_diffrn_reflns_limit_k_min -12
_diffrn_reflns_limit_l_max 10
_diffrn_reflns_limit_l_min -10
_diffrn_reflns_number 4648
_diffrn_reflns_point_group_measured_fraction_full 0.932
_diffrn_reflns_point_group_measured_fraction_max 0.916
_diffrn_reflns_theta_full 25.242
_diffrn_reflns_theta_max 27.589
_diffrn_reflns_theta_min 4.331
_diffrn_source_current 1.0
_diffrn_source_power 0.05
_diffrn_source_voltage 50.0
_diffrn_standards_number 0
_exptl_absorpt_coefficient_mu 3.726
_exptl_absorpt_correction_type none
_exptl_crystal_colour 'metallic whiteish colourless'
_exptl_crystal_colour_lustre metallic
_exptl_crystal_colour_modifier whiteish
_exptl_crystal_colour_primary colourless
_exptl_crystal_density_diffrn 2.279
_exptl_crystal_description block
_exptl_crystal_F_000 448
_exptl_crystal_size_max 0.11
_exptl_crystal_size_mid 0.11
_exptl_crystal_size_min 0.1
_refine_diff_density_max 0.279
_refine_diff_density_min -0.248
_refine_diff_density_rms 0.059
_refine_ls_abs_structure_details
;
 Refined as an inversion twin.
;
_refine_ls_abs_structure_Flack 0.077(17)
_refine_ls_extinction_coef 0.022(4)
_refine_ls_extinction_expression Fc^*^=kFc[1+0.001xFc^2^\l^3^/sin(2\q)]^-1/4^
_refine_ls_extinction_method 'SHELXL-2018/3 (Sheldrick 2018)'
_refine_ls_goodness_of_fit_ref 1.062
_refine_ls_hydrogen_treatment constr
_refine_ls_matrix_type full
_refine_ls_number_parameters 111
_refine_ls_number_reflns 1404
_refine_ls_number_restraints 2
_refine_ls_restrained_S_all 1.061
_refine_ls_R_factor_all 0.0175
_refine_ls_R_factor_gt 0.0174
_refine_ls_shift/su_max 0.001
_refine_ls_shift/su_mean 0.000
_refine_ls_structure_factor_coef Fsqd
_refine_ls_weighting_details 'w=1/[\s^2^(Fo^2^)+0.3497P] where P=(Fo^2^+2Fc^2^)/3'
_refine_ls_weighting_scheme calc
_refine_ls_wR_factor_gt 0.0468
_refine_ls_wR_factor_ref 0.0469
_reflns_Friedel_coverage 0.890
_reflns_Friedel_fraction_full 0.904
_reflns_Friedel_fraction_max 0.866
_reflns_number_gt 1394
_reflns_number_total 1404
_reflns_threshold_expression 'I > 2\s(I)'
_cod_data_source_file d4sc04476b2.cif
_cod_data_source_block 20230901001_0m
_cod_depositor_comments 'Adding full bibliography for 1572422.cif.'
_cod_database_code 1572422
_shelx_shelxl_version_number 2018/3
_shelx_space_group_comment
;
The symmetry employed for this shelxl refinement is uniquely defined
by the following loop, which should always be used as a source of
symmetry information in preference to the above space-group names.
They are only intended as comments.
;
_shelx_estimated_absorpt_t_max 0.707
_shelx_estimated_absorpt_t_min 0.685
_olex2_refinement_description
;
1. Twinned data refinement
 Scales: 0.923(17)
 0.077(17)
2. Fixed Uiso
 At 1.2 times of:
  All N(H) groups, All N(H,H) groups
3.a Secondary CH2 refined with riding coordinates:
 N4(H4A,H4B), N5(H5A,H5B)
3.b Aromatic/amide H refined with riding coordinates:
 N2(H2)
;
_olex2_submission_special_instructions 'No special instructions were received'

loop_
_space_group_symop_operation_xyz
'x, y, z'
'x, -y, z+1/2'
'x+1/2, y+1/2, z'
'x+1/2, -y+1/2, z+1/2'

loop_
_atom_site_label
_atom_site_type_symbol
_atom_site_fract_x
_atom_site_fract_y
_atom_site_fract_z
_atom_site_U_iso_or_equiv
_atom_site_adp_type
_atom_site_occupancy
_atom_site_site_symmetry_order
_atom_site_calc_flag
_atom_site_refinement_flags_posn
_atom_site_refinement_flags_adp
_atom_site_refinement_flags_occupancy
_atom_site_disorder_assembly
_atom_site_disorder_group
Zn1 Zn 0.23278(5) 0.58885(3) 0.48015(5) 0.01653(17) Uani 1 1 d . . . . .
O3 O 0.4191(3) 0.8121(3) 0.7513(4) 0.0263(6) Uani 1 1 d . . . . .
O1 O 0.4993(4) 0.3705(3) 0.5875(4) 0.0311(7) Uani 1 1 d . . . . .
N4 N 0.1787(4) 0.4054(3) 0.3285(4) 0.0173(6) Uani 1 1 d . . . . .
H4A H 0.265596 0.357778 0.351619 0.021 Uiso 1 1 calc R U . . .
H4B H 0.120569 0.352240 0.368303 0.021 Uiso 1 1 calc R U . . .
N2 N 0.7014(3) 0.5163(3) 0.7306(5) 0.0264(7) Uani 1 1 d . . . . .
H2 H 0.763661 0.450155 0.729541 0.032 Uiso 1 1 calc R U . . .
N3 N 0.6632(3) 0.7452(3) 0.8149(4) 0.0186(6) Uani 1 1 d . . . . .
N1 N 0.4498(3) 0.5939(3) 0.6537(4) 0.0182(6) Uani 1 1 d . . . . .
O2 O 0.9026(3) 0.6615(3) 0.8699(4) 0.0324(7) Uani 1 1 d . . . . .
N5 N 0.0992(3) 0.4186(3) 0.1316(4) 0.0174(6) Uani 1 1 d . . . . .
H5A H 0.048238 0.500580 0.107761 0.021 Uiso 1 1 calc R U . . .
H5B H 0.029711 0.349340 0.092652 0.021 Uiso 1 1 calc R U . . .
C1 C 0.5466(4) 0.4875(4) 0.6542(5) 0.0192(7) Uani 1 1 d . . . . .
C3 C 0.5084(4) 0.7191(3) 0.7392(5) 0.0153(7) Uani 1 1 d . . . . .
C2 C 0.7631(4) 0.6439(4) 0.8084(5) 0.0203(7) Uani 1 1 d . . . . .

loop_
_atom_site_aniso_label
_atom_site_aniso_U_11
_atom_site_aniso_U_22
_atom_site_aniso_U_33
_atom_site_aniso_U_23
_atom_site_aniso_U_13
_atom_site_aniso_U_12
Zn1 0.0145(2) 0.0163(2) 0.0161(2) -0.00004(19) 0.00310(12) 0.00019(17)
O3 0.0183(12) 0.0239(12) 0.0313(15) -0.0072(11) 0.0040(10) 0.0116(10)
O1 0.0279(15) 0.0156(12) 0.0390(16) -0.0069(11) 0.0017(13) 0.0035(11)
N4 0.0178(14) 0.0172(13) 0.0170(15) 0.0005(9) 0.0071(11) 0.0000(9)
N2 0.0177(17) 0.0187(15) 0.0372(18) -0.0089(13) 0.0050(14) 0.0063(12)
N3 0.0135(13) 0.0171(12) 0.0230(15) -0.0056(10) 0.0050(11) 0.0015(10)
N1 0.0141(13) 0.0161(14) 0.0208(15) -0.0032(10) 0.0031(11) 0.0024(9)
O2 0.0137(12) 0.0373(16) 0.0459(17) -0.0137(13) 0.0115(11) -0.0003(11)
N5 0.0152(13) 0.0189(13) 0.0167(14) -0.0030(10) 0.0048(11) -0.0021(9)
C1 0.0175(16) 0.0165(14) 0.0194(16) -0.0013(11) 0.0028(12) 0.0044(11)
C3 0.0108(18) 0.0166(19) 0.0156(15) -0.0028(14) 0.0019(13) 0.0039(11)
C2 0.0152(16) 0.0223(17) 0.0237(17) -0.0043(13) 0.0078(13) 0.0027(12)

loop_
_atom_type_symbol
_atom_type_description
_atom_type_scat_dispersion_real
_atom_type_scat_dispersion_imag
_atom_type_scat_source
C C 0.0033 0.0016 'International Tables Vol C Tables 4.2.6.8 and 6.1.1.4'
H H 0.0000 0.0000 'International Tables Vol C Tables 4.2.6.8 and 6.1.1.4'
N N 0.0061 0.0033 'International Tables Vol C Tables 4.2.6.8 and 6.1.1.4'
O O 0.0106 0.0060 'International Tables Vol C Tables 4.2.6.8 and 6.1.1.4'
Zn Zn 0.2839 1.4301 'International Tables Vol C Tables 4.2.6.8 and 6.1.1.4'

loop_
_geom_angle_atom_site_label_1
_geom_angle_atom_site_label_2
_geom_angle_atom_site_label_3
_geom_angle
_geom_angle_site_symmetry_1
_geom_angle_site_symmetry_3
_geom_angle_publ_flag
N4 Zn1 N5 104.44(12) . 2_565 ?
N3 Zn1 N4 109.25(13) 4_464 . ?
N3 Zn1 N5 107.30(11) 4_464 2_565 ?
N1 Zn1 N4 112.48(11) . . ?
N1 Zn1 N3 115.38(11) . 4_464 ?
N1 Zn1 N5 107.27(13) . 2_565 ?
Zn1 N4 H4A 107.8 . . ?
Zn1 N4 H4B 107.8 . . ?
H4A N4 H4B 107.2 . . ?
N5 N4 Zn1 117.86(18) . . ?
N5 N4 H4A 107.8 . . ?
N5 N4 H4B 107.8 . . ?
C1 N2 H2 117.9 . . ?
C2 N2 H2 117.9 . . ?
C2 N2 C1 124.2(3) . . ?
C3 N3 Zn1 116.8(2) . 4_565 ?
C2 N3 Zn1 121.7(2) . 4_565 ?
C2 N3 C3 119.8(3) . . ?
C1 N1 Zn1 119.9(2) . . ?
C1 N1 C3 119.7(3) . . ?
C3 N1 Zn1 118.5(2) . . ?
Zn1 N5 H5A 108.0 2_564 . ?
Zn1 N5 H5B 108.0 2_564 . ?
N4 N5 Zn1 117.1(2) . 2_564 ?
N4 N5 H5A 108.0 . . ?
N4 N5 H5B 108.0 . . ?
H5A N5 H5B 107.3 . . ?
O1 C1 N2 120.8(3) . . ?
O1 C1 N1 122.1(3) . . ?
N1 C1 N2 117.2(3) . . ?
O3 C3 N3 118.7(3) . . ?
O3 C3 N1 119.4(3) . . ?
N1 C3 N3 121.9(3) . . ?
N3 C2 N2 117.0(3) . . ?
O2 C2 N2 119.9(3) . . ?
O2 C2 N3 123.1(3) . . ?

loop_
_geom_bond_atom_site_label_1
_geom_bond_atom_site_label_2
_geom_bond_distance
_geom_bond_site_symmetry_2
_geom_bond_publ_flag
Zn1 N4 2.055(3) . ?
Zn1 N3 1.982(3) 4_464 ?
Zn1 N1 1.973(3) . ?
Zn1 N5 2.070(3) 2_565 ?
O3 C3 1.247(5) . ?
O1 C1 1.228(4) . ?
N4 H4A 0.8900 . ?
N4 H4B 0.8900 . ?
N4 N5 1.457(4) . ?
N2 H2 0.8600 . ?
N2 C1 1.374(4) . ?
N2 C2 1.372(5) . ?
N3 C3 1.368(4) . ?
N3 C2 1.358(4) . ?
N1 C1 1.357(4) . ?
N1 C3 1.365(4) . ?
O2 C2 1.225(4) . ?
N5 H5A 0.8900 . ?
N5 H5B 0.8900 . ?

loop_
_geom_torsion_atom_site_label_1
_geom_torsion_atom_site_label_2
_geom_torsion_atom_site_label_3
_geom_torsion_atom_site_label_4
_geom_torsion
_geom_torsion_site_symmetry_1
_geom_torsion_site_symmetry_2
_geom_torsion_site_symmetry_3
_geom_torsion_site_symmetry_4
_geom_torsion_publ_flag
Zn1 N4 N5 Zn1 96.8(2) . . . 2_564 ?
Zn1 N3 C3 O3 12.3(4) 4_565 . . . ?
Zn1 N3 C3 N1 -166.7(3) 4_565 . . . ?
Zn1 N3 C2 N2 162.5(3) 4_565 . . . ?
Zn1 N3 C2 O2 -16.7(5) 4_565 . . . ?
Zn1 N1 C1 O1 -19.9(5) . . . . ?
Zn1 N1 C1 N2 159.2(3) . . . . ?
Zn1 N1 C3 O3 21.7(5) . . . . ?
Zn1 N1 C3 N3 -159.4(3) . . . . ?
C1 N2 C2 N3 2.4(6) . . . . ?
C1 N2 C2 O2 -178.4(4) . . . . ?
C1 N1 C3 O3 -174.1(4) . . . . ?
C1 N1 C3 N3 4.8(5) . . . . ?
C3 N3 C2 N2 -2.5(5) . . . . ?
C3 N3 C2 O2 178.3(4) . . . . ?
C3 N1 C1 O1 176.1(4) . . . . ?
C3 N1 C1 N2 -4.8(5) . . . . ?
C2 N2 C1 O1 -179.7(4) . . . . ?
C2 N2 C1 N1 1.3(6) . . . . ?
C2 N3 C3 O3 178.0(3) . . . . ?
C2 N3 C3 N1 -1.0(5) . . . . ?

loop_
_twin_individual_id
_twin_individual_mass_fraction_refined
1 0.923(17)
2 0.077(17)
